data_7159893
loop_
_publ_author_name
'Gerasimova, Tatiana P.'
'Zagidullin, Almaz A.'
'Nikolaeva, Anastasiia N.'
'Fayzullin, Robert R.'
'Saitova, Aliya M.'
'Miluykov, Vasili A.'
'Grimme, Stefan'
'Katsyuba, Sergey A.'

_publ_section_title
;
 Structural flexibility of favipiravir and its structural analogues in
 solutions: experimental and computational insight.
;
_journal_issue 18
_journal_name_full 'Organic &amp; biomolecular chemistry'
_journal_page_first 3668
_journal_page_last 3683
_journal_paper_doi 10.1039/d4ob00404c
_journal_volume 22
_journal_year 2024
_chemical_formula_moiety 'C5 H5 N3 O2, 0.59(H2 O)'
_chemical_formula_sum 'C5 H6.18 N3 O2.59'
_chemical_formula_weight 149.75
_chemical_melting_point 538
_space_group_crystal_system monoclinic
_space_group_IT_number 14
_space_group_name_Hall '-P 2ybc'
_space_group_name_H-M_alt 'P 1 21/c 1'
_atom_sites_solution_hydrogens mixed
_audit_creation_method SHELXL-2018/3
_audit_update_record
;
2021-08-23 deposited with the CCDC.	2024-04-09 downloaded from the CCDC.
;
_cell_angle_alpha 90
_cell_angle_beta 99.9049(16)
_cell_angle_gamma 90
_cell_formula_units_Z 4
_cell_length_a 3.62939(6)
_cell_length_b 17.4327(3)
_cell_length_c 10.06875(17)
_cell_measurement_reflns_used 6388
_cell_measurement_temperature 93(2)
_cell_measurement_theta_max 76.5090
_cell_measurement_theta_min 2.4150
_cell_volume 627.555(19)
_computing_cell_refinement 'CrysAlisPro 1.171.40.84a (Rigaku OD, 2020)'
_computing_data_collection 'CrysAlisPro 1.171.40.84a (Rigaku OD, 2020)'
_computing_data_reduction 'CrysAlisPro 1.171.40.84a (Rigaku OD, 2020)'
_computing_molecular_graphics
;
WinGX (Farrugia, 2012); ORTEP-3 (Farrugia, 2012);
PLATON (Spek, 2009); Olex2 (Dolomanov et al., 2009)
;
_computing_publication_material
;
WinGX (Farrugia, 2012); PLATON (Spek, 2009)
;
_computing_structure_refinement 'SHELXL-2018/3 (Sheldrick, 2015)'
_computing_structure_solution 'SHELXT-2018/2 (Sheldrick, 2015)'
_diffrn_ambient_temperature 93(2)
_diffrn_measured_fraction_theta_full 0.986
_diffrn_measured_fraction_theta_max 0.970
_diffrn_measurement_device_type 'XtaLAB Synergy, single source at home/near'
_diffrn_measurement_method '\w scans'
_diffrn_radiation_probe x-ray
_diffrn_radiation_type CuK\a
_diffrn_radiation_wavelength 1.54184
_diffrn_reflns_av_R_equivalents 0.0167
_diffrn_reflns_av_unetI/netI 0.0080
_diffrn_reflns_Laue_measured_fraction_full 0.986
_diffrn_reflns_Laue_measured_fraction_max 0.970
_diffrn_reflns_limit_h_max 4
_diffrn_reflns_limit_h_min -3
_diffrn_reflns_limit_k_max 21
_diffrn_reflns_limit_k_min -21
_diffrn_reflns_limit_l_max 12
_diffrn_reflns_limit_l_min -12
_diffrn_reflns_number 6721
_diffrn_reflns_point_group_measured_fraction_full 0.986
_diffrn_reflns_point_group_measured_fraction_max 0.970
_diffrn_reflns_theta_full 67.684
_diffrn_reflns_theta_max 76.564
_diffrn_reflns_theta_min 5.074
_diffrn_source 'microfocus sealed X-ray tube'
_exptl_absorpt_coefficient_mu 1.122
_exptl_absorpt_correction_T_max 1.000
_exptl_absorpt_correction_T_min 0.418
_exptl_absorpt_correction_type gaussian
_exptl_absorpt_process_details
;
CrysAlisPro 1.171.40.84a (Rigaku Oxford Diffraction, 2020).
Numerical absorption correction based on gaussian integration over
a multifaceted crystal model. Empirical absorption correction using
spherical harmonics, frame scaling and detector area scaling,
implemented in SCALE3 ABSPACK scaling algorithm.
;
_exptl_crystal_colour orange
_exptl_crystal_density_diffrn 1.585
_exptl_crystal_description prism
_exptl_crystal_F_000 312
_exptl_crystal_recrystallization_method 'from a water solution'
_exptl_crystal_size_max 0.381
_exptl_crystal_size_mid 0.223
_exptl_crystal_size_min 0.123
_refine_diff_density_max 0.265
_refine_diff_density_min -0.275
_refine_diff_density_rms 0.067
_refine_ls_extinction_method none
_refine_ls_goodness_of_fit_ref 1.061
_refine_ls_hydrogen_treatment mixed
_refine_ls_matrix_type full
_refine_ls_number_parameters 130
_refine_ls_number_reflns 1286
_refine_ls_number_restraints 5
_refine_ls_restrained_S_all 1.059
_refine_ls_R_factor_all 0.0383
_refine_ls_R_factor_gt 0.0382
_refine_ls_shift/su_max 0.000
_refine_ls_shift/su_mean 0.000
_refine_ls_structure_factor_coef Fsqd
_refine_ls_weighting_details 'w=1/[\s^2^(Fo^2^)+(0.0644P)^2^+0.2760P] where P=(Fo^2^+2Fc^2^)/3'
_refine_ls_weighting_scheme calc
_refine_ls_wR_factor_gt 0.1058
_refine_ls_wR_factor_ref 0.1059
_reflns_Friedel_coverage 0.000
_reflns_number_gt 1278
_reflns_number_total 1286
_reflns_threshold_expression 'I > 2\s(I)'
_cod_data_source_file d4ob00404c2.cif
_cod_data_source_block mil317
_cod_depositor_comments 'Adding full bibliography for 7159893--7159895.cif.'
_cod_original_cell_volume 627.555(18)
_cod_original_sg_symbol_H-M 'P 21/c'
_cod_database_code 7159893
_shelx_shelxl_version_number 2018/3
_shelx_space_group_comment
;
The symmetry employed for this shelxl refinement is uniquely defined
by the following loop, which should always be used as a source of
symmetry information in preference to the above space-group names.
They are only intended as comments.
;
_shelx_estimated_absorpt_t_min 0.675
_shelx_estimated_absorpt_t_max 0.874

loop_
_space_group_symop_operation_xyz
'x, y, z'
'-x, y+1/2, -z+1/2'
'-x, -y, -z'
'x, -y-1/2, z-1/2'

loop_
_atom_site_label
_atom_site_type_symbol
_atom_site_fract_x
_atom_site_fract_y
_atom_site_fract_z
_atom_site_U_iso_or_equiv
_atom_site_adp_type
_atom_site_occupancy
_atom_site_site_symmetry_order
_atom_site_calc_flag
_atom_site_refinement_flags_posn
_atom_site_refinement_flags_adp
_atom_site_refinement_flags_occupancy
_atom_site_disorder_assembly
_atom_site_disorder_group
O1 O 0.9983(3) 0.39706(5) 0.55127(9) 0.0226(3) Uani 1 1 d . . . . .
H1A H 0.485(5) 0.4502(12) 0.2969(15) 0.038(5) Uiso 1 1 d D . . . .
H1B H 0.739(5) 0.5012(8) 0.3973(18) 0.031(4) Uiso 1 1 d D . . . .
O3 O 0.2322(3) 0.36174(5) 0.18835(9) 0.0221(3) Uani 1 1 d . . . . .
N1 N 0.6479(3) 0.45555(6) 0.37204(11) 0.0219(3) Uani 1 1 d D . . . .
N2 N 0.7604(3) 0.25822(6) 0.46509(10) 0.0176(3) Uani 1 1 d . . . . .
N3 N 0.2980(3) 0.23342(6) 0.22515(10) 0.0183(3) Uani 1 1 d D . . . .
H3 H 0.144(5) 0.2253(10) 0.1476(17) 0.030(4) Uiso 1 1 d D . . . .
C1 C 0.7709(3) 0.39432(7) 0.44426(12) 0.0179(3) Uani 1 1 d . . . . .
C2 C 0.6299(3) 0.31704(7) 0.39018(12) 0.0168(3) Uani 1 1 d . . . . .
C3 C 0.3752(3) 0.30874(7) 0.26140(12) 0.0175(3) Uani 1 1 d . . . . .
C4 C 0.4317(4) 0.17314(7) 0.30334(13) 0.0203(3) Uani 1 1 d . . . . .
H4 H 0.366655 0.122245 0.274709 0.024 Uiso 1 1 calc R U . . .
C5 C 0.6610(4) 0.18596(7) 0.42393(13) 0.0199(3) Uani 1 1 d . . . . .
H5 H 0.751908 0.143681 0.479590 0.024 Uiso 1 1 calc R U . . .
O11 O 0.3885(11) 0.4881(3) 0.0471(5) 0.0316(12) Uani 0.2070(14) 1 d G . P A -1
H11A H 0.332138 0.440296 0.061687 0.047 Uiso 0.2070(14) 1 d G U P A -1
H11B H 0.295724 0.495979 -0.037798 0.047 Uiso 0.2070(14) 1 d G U P A -1
O12 O 0.9741(11) 0.5045(2) 0.0736(4) 0.0278(12) Uani 0.2024(15) 1 d G . P B -2
H12A H 0.995733 0.455907 0.092595 0.042 Uiso 0.2024(15) 1 d G U P B -2
H12B H 1.088207 0.531131 0.141572 0.042 Uiso 0.2024(15) 1 d G U P B -2
O13 O 0.7249(11) 0.4965(2) 0.0814(3) 0.0176(12) Uani 0.181(3) 1 d G . P C 3
H13A H 0.771623 0.456363 0.132855 0.026 Uiso 0.181(3) 1 d G U P C 3
H13B H 0.617616 0.528595 0.128966 0.026 Uiso 0.181(3) 1 d G U P C 3

loop_
_atom_site_aniso_label
_atom_site_aniso_U_11
_atom_site_aniso_U_22
_atom_site_aniso_U_33
_atom_site_aniso_U_23
_atom_site_aniso_U_13
_atom_site_aniso_U_12
O1 0.0253(5) 0.0158(5) 0.0229(5) -0.0002(3) -0.0068(4) -0.0017(3)
O3 0.0261(5) 0.0178(5) 0.0198(5) 0.0010(3) -0.0034(4) -0.0008(3)
N1 0.0260(6) 0.0140(5) 0.0220(6) -0.0012(4) -0.0064(4) -0.0023(4)
N2 0.0176(5) 0.0156(5) 0.0194(5) -0.0010(4) 0.0023(4) -0.0004(4)
N3 0.0198(5) 0.0169(5) 0.0171(5) -0.0025(4) 0.0004(4) -0.0027(4)
C1 0.0169(6) 0.0163(6) 0.0197(6) -0.0014(4) 0.0007(5) -0.0006(4)
C2 0.0162(6) 0.0162(6) 0.0179(6) -0.0011(4) 0.0030(5) -0.0004(4)
C3 0.0179(6) 0.0172(6) 0.0173(6) -0.0019(4) 0.0030(5) -0.0019(4)
C4 0.0229(6) 0.0149(6) 0.0232(6) -0.0033(5) 0.0043(5) -0.0024(5)
C5 0.0230(6) 0.0144(6) 0.0217(6) -0.0003(4) 0.0026(5) -0.0002(4)
O11 0.045(3) 0.014(2) 0.034(3) 0.0092(19) 0.003(2) 0.0040(19)
O12 0.049(3) 0.006(2) 0.024(2) 0.0044(16) -0.004(2) -0.001(2)
O13 0.030(3) 0.007(2) 0.017(2) 0.0062(16) 0.008(2) 0.0073(19)

loop_
_atom_type_symbol
_atom_type_description
_atom_type_scat_dispersion_real
_atom_type_scat_dispersion_imag
_atom_type_scat_source
C C 0.0181 0.0091 'International Tables Vol C Tables 4.2.6.8 and 6.1.1.4'
H H 0.0000 0.0000 'International Tables Vol C Tables 4.2.6.8 and 6.1.1.4'
N N 0.0311 0.0180 'International Tables Vol C Tables 4.2.6.8 and 6.1.1.4'
O O 0.0492 0.0322 'International Tables Vol C Tables 4.2.6.8 and 6.1.1.4'

loop_
_geom_angle_atom_site_label_1
_geom_angle_atom_site_label_2
_geom_angle_atom_site_label_3
_geom_angle
_geom_angle_site_symmetry_1
_geom_angle_site_symmetry_3
_geom_angle_publ_flag
C1 N1 H1A 119.9(13) . . ?
C1 N1 H1B 119.6(12) . . ?
H1A N1 H1B 120.4(18) . . ?
C2 N2 C5 119.98(11) . . ?
C4 N3 C3 123.36(11) . . ?
C4 N3 H3 119.7(12) . . ?
C3 N3 H3 116.9(12) . . ?
O1 C1 N1 123.82(11) . . ?
O1 C1 C2 118.79(11) . . ?
N1 C1 C2 117.38(11) . . ?
N2 C2 C3 122.83(11) . . ?
N2 C2 C1 115.07(11) . . ?
C3 C2 C1 122.07(11) . . ?
O3 C3 N3 120.54(11) . . ?
O3 C3 C2 126.05(11) . . ?
N3 C3 C2 113.40(11) . . ?
N3 C4 C5 119.52(11) . . ?
N3 C4 H4 120.2 . . ?
C5 C4 H4 120.2 . . ?
N2 C5 C4 120.85(12) . . ?
N2 C5 H5 119.6 . . ?
C4 C5 H5 119.6 . . ?
H11A O11 H11B 104.6 . . ?
H12A O12 H12B 109.6 . . ?
H13A O13 H13B 104.4 . . ?

loop_
_geom_bond_atom_site_label_1
_geom_bond_atom_site_label_2
_geom_bond_distance
_geom_bond_site_symmetry_2
_geom_bond_publ_flag
O1 C1 1.2405(15) . ?
O3 C3 1.2381(15) . ?
N1 C1 1.3251(16) . ?
N1 H1A 0.881(13) . ?
N1 H1B 0.882(13) . ?
N2 C2 1.3123(16) . ?
N2 C5 1.3554(16) . ?
N3 C4 1.3521(16) . ?
N3 C3 1.3786(16) . ?
N3 H3 0.889(15) . ?
C1 C2 1.5089(16) . ?
C2 C3 1.4644(17) . ?
C4 C5 1.3673(18) . ?
C4 H4 0.9500 . ?
C5 H5 0.9500 . ?
O11 H11A 0.8765 . ?
O11 H11B 0.8737 . ?
O12 H12A 0.8687 . ?
O12 H12B 0.8705 . ?
O13 H13A 0.8697 . ?
O13 H13B 0.8707 . ?

loop_
_geom_hbond_atom_site_label_D
_geom_hbond_atom_site_label_H
_geom_hbond_atom_site_label_A
_geom_hbond_distance_DH
_geom_hbond_distance_HA
_geom_hbond_distance_DA
_geom_hbond_angle_DHA
_geom_hbond_site_symmetry_A
_geom_hbond_publ_flag
N1 H1A O3 0.881(13) 2.017(17) 2.7224(14) 136.2(18) . yes
N1 H1B O1 0.882(13) 2.038(13) 2.9163(14) 173.7(16) 3_766 yes
N3 H3 O1 0.889(15) 2.365(17) 2.9609(14) 124.5(15) 4_465 yes
N3 H3 N2 0.889(15) 2.126(16) 2.9878(15) 162.9(16) 4_465 yes

loop_
_geom_torsion_atom_site_label_1
_geom_torsion_atom_site_label_2
_geom_torsion_atom_site_label_3
_geom_torsion_atom_site_label_4
_geom_torsion
_geom_torsion_site_symmetry_1
_geom_torsion_site_symmetry_2
_geom_torsion_site_symmetry_3
_geom_torsion_site_symmetry_4
_geom_torsion_publ_flag
C5 N2 C2 C3 0.20(18) . . . . ?
C5 N2 C2 C1 -177.99(10) . . . . ?
O1 C1 C2 N2 1.18(17) . . . . ?
N1 C1 C2 N2 179.83(11) . . . . ?
O1 C1 C2 C3 -177.02(11) . . . . ?
N1 C1 C2 C3 1.63(18) . . . . ?
C4 N3 C3 O3 -176.90(11) . . . . ?
C4 N3 C3 C2 2.60(17) . . . . ?
N2 C2 C3 O3 177.35(11) . . . . ?
C1 C2 C3 O3 -4.6(2) . . . . ?
N2 C2 C3 N3 -2.13(17) . . . . ?
C1 C2 C3 N3 175.94(10) . . . . ?
C3 N3 C4 C5 -1.21(19) . . . . ?
C2 N2 C5 C4 1.43(18) . . . . ?
N3 C4 C5 N2 -0.98(19) . . . . ?
